data_4343456
loop_
_publ_author_name
'Veronelli, Mattia'
'Dechert, Sebastian'
'Demeshko, Serhiy'
'Meyer, Franc'

_publ_section_title
;
 1,1'-Bis(pyrazol-3-yl)ferrocene: A Clip Ligand That Forms Supramolecular
 Aggregates and Prismatic Hexanuclear Coinage Metal Complexes.
;
_journal_issue 14
_journal_name_full 'Inorganic chemistry'
_journal_page_first 6917
_journal_page_last 6927
_journal_paper_doi 10.1021/acs.inorgchem.5b00898
_journal_volume 54
_journal_year 2015
_chemical_formula_moiety 'C54 H48 Cu6 Fe3 N12, 0.5(C4 H10 O)'
_chemical_formula_sum 'C56 H53 Cu6 Fe3 N12 O0.5'
_chemical_formula_weight 1450.89
_chemical_name_systematic
;
 ?
;
_space_group_crystal_system triclinic
_space_group_IT_number 2
_space_group_name_Hall '-P 1'
_space_group_name_H-M_alt 'P -1'
_symmetry_space_group_name_Hall '-P 1'
_symmetry_space_group_name_H-M 'P -1'
_atom_sites_solution_hydrogens geom
_audit_creation_method SHELXL-2013
_cell_angle_alpha 78.853(2)
_cell_angle_beta 85.338(2)
_cell_angle_gamma 84.749(2)
_cell_formula_units_Z 4
_cell_length_a 13.6532(3)
_cell_length_b 14.9651(4)
_cell_length_c 25.3487(6)
_cell_measurement_reflns_used 63492
_cell_measurement_temperature 133(2)
_cell_measurement_theta_max 25.615
_cell_measurement_theta_min 1.391
_cell_volume 5049.5(2)
_computing_cell_refinement 'X-AREA (Stoe & Cie, 2002)'
_computing_data_collection 'X-AREA (Stoe & Cie, 2002)'
_computing_data_reduction 'X-AREA (Stoe & Cie, 2002)'
_computing_molecular_graphics 'DIAMOND (Brandenburg, 2001)'
_computing_publication_material 'SHELXL-2013 (Sheldrick, 2013)'
_computing_structure_refinement 'SHELXL-2013 (Sheldrick, 2013)'
_computing_structure_solution 'SHELXS-2013 (Sheldrick, 2013)'
_diffrn_ambient_temperature 133(2)
_diffrn_measured_fraction_theta_full 0.999
_diffrn_measured_fraction_theta_max 0.997
_diffrn_measurement_device_type 'Stoe IPDS II'
_diffrn_measurement_method \w
_diffrn_radiation_type MoK\a
_diffrn_radiation_wavelength 0.71073
_diffrn_reflns_av_R_equivalents 0.0570
_diffrn_reflns_av_unetI/netI 0.0429
_diffrn_reflns_Laue_measured_fraction_full 0.999
_diffrn_reflns_Laue_measured_fraction_max 0.997
_diffrn_reflns_limit_h_max 16
_diffrn_reflns_limit_h_min -15
_diffrn_reflns_limit_k_max 18
_diffrn_reflns_limit_k_min -18
_diffrn_reflns_limit_l_max 30
_diffrn_reflns_limit_l_min -30
_diffrn_reflns_number 63492
_diffrn_reflns_point_group_measured_fraction_full 0.999
_diffrn_reflns_point_group_measured_fraction_max 0.997
_diffrn_reflns_theta_full 25.242
_diffrn_reflns_theta_max 25.615
_diffrn_reflns_theta_min 1.391
_diffrn_source 'fine-focus sealed tube'
_exptl_absorpt_coefficient_mu 3.365
_exptl_absorpt_correction_T_max 0.7188
_exptl_absorpt_correction_T_min 0.4497
_exptl_absorpt_correction_type numerical
_exptl_absorpt_process_details 'X-RED (Stoe & Cie, 2002)'
_exptl_crystal_colour yellow
_exptl_crystal_density_diffrn 1.909
_exptl_crystal_description block
_exptl_crystal_F_000 2916
_exptl_crystal_size_max 0.250
_exptl_crystal_size_mid 0.240
_exptl_crystal_size_min 0.100
_refine_diff_density_max 0.854
_refine_diff_density_min -0.633
_refine_diff_density_rms 0.086
_refine_ls_extinction_method none
_refine_ls_goodness_of_fit_ref 0.969
_refine_ls_hydrogen_treatment constr
_refine_ls_matrix_type full
_refine_ls_number_parameters 1424
_refine_ls_number_reflns 19004
_refine_ls_number_restraints 13
_refine_ls_restrained_S_all 1.005
_refine_ls_R_factor_all 0.0426
_refine_ls_R_factor_gt 0.0312
_refine_ls_shift/su_max 0.002
_refine_ls_shift/su_mean 0.000
_refine_ls_structure_factor_coef Fsqd
_refine_ls_weighting_details 'w=1/[\s^2^(Fo^2^)+(0.0443P)^2^] where P=(Fo^2^+2Fc^2^)/3'
_refine_ls_weighting_scheme calc
_refine_ls_wR_factor_gt 0.0711
_refine_ls_wR_factor_ref 0.0745
_reflns_Friedel_coverage 0.000
_reflns_number_gt 15542
_reflns_number_total 19004
_reflns_threshold_expression 'I > 2\s(I)'
_cod_data_source_file ic5b00898_si_002.cif
_cod_data_source_block Cu6LH3-mv242
_cod_depositor_comments 'Adding full bibliography for 4343454--4343457.cif.'
_cod_original_formula_sum 'C56 H53 Cu6 Fe3 N12 O0.50'
_cod_database_code 4343456
_shelx_space_group_comment
;
The symmetry employed for this shelxl refinement is uniquely defined
by the following loop, which should always be used as a source of
symmetry information in preference to the above space-group names.
They are only intended as comments.
;
_shelx_estimated_absorpt_t_min 0.487
_shelx_estimated_absorpt_t_max 0.730
_shelxl_version_number 2013-4

loop_
_space_group_symop_operation_xyz
'x, y, z'
'-x, -y, -z'

loop_
_atom_site_label
_atom_site_type_symbol
_atom_site_fract_x
_atom_site_fract_y
_atom_site_fract_z
_atom_site_U_iso_or_equiv
_atom_site_adp_type
_atom_site_occupancy
_atom_site_site_symmetry_order
_atom_site_calc_flag
_atom_site_refinement_flags_posn
_atom_site_refinement_flags_adp
_atom_site_refinement_flags_occupancy
_atom_site_disorder_assembly
_atom_site_disorder_group
Fe1 Fe 0.01565(3) 1.10107(3) 0.60147(2) 0.02098(9) Uani 1 1 d . . . . .
Fe2 Fe -0.08351(3) 0.80740(3) 1.00092(2) 0.02112(9) Uani 1 1 d . . . . .
Fe3 Fe 0.06560(3) 0.39782(3) 0.71877(2) 0.02143(9) Uani 1 1 d . . . . .
Cu1 Cu -0.11501(3) 0.91023(2) 0.72790(2) 0.02150(8) Uani 1 1 d . . . . .
Cu2 Cu -0.12020(3) 0.75513(2) 0.83252(2) 0.02147(8) Uani 1 1 d . . . . .
Cu3 Cu -0.10995(3) 0.69852(2) 0.71554(2) 0.02171(8) Uani 1 1 d . . . . .
Cu11 Cu 0.13154(3) 0.88119(2) 0.76089(2) 0.02331(8) Uani 1 1 d . . . . .
Cu12 Cu 0.12316(3) 0.71434(2) 0.86163(2) 0.02209(8) Uani 1 1 d . . . . .
Cu13 Cu 0.13940(3) 0.67036(2) 0.74462(2) 0.02247(8) Uani 1 1 d . . . . .
N1 N -0.11320(18) 0.88039(15) 0.65945(10) 0.0218(5) Uani 1 1 d . . . . .
N2 N -0.11945(18) 0.79028(15) 0.65513(10) 0.0213(5) Uani 1 1 d . . . . .
N3 N 0.13214(18) 0.85762(16) 0.69173(10) 0.0233(5) Uani 1 1 d . . . . .
N4 N 0.13490(18) 0.76707(15) 0.68623(10) 0.0223(5) Uani 1 1 d . . . . .
N11 N -0.13616(18) 0.87630(15) 0.84130(10) 0.0204(5) Uani 1 1 d . . . . .
N12 N -0.12325(18) 0.94250(15) 0.79585(10) 0.0217(5) Uani 1 1 d . . . . .
N13 N 0.10409(18) 0.83383(16) 0.87354(10) 0.0224(5) Uani 1 1 d . . . . .
N14 N 0.12457(18) 0.90317(15) 0.83063(10) 0.0233(5) Uani 1 1 d . . . . .
N15 N 0.15008(18) 0.57244(15) 0.80182(10) 0.0214(5) Uani 1 1 d . . . . .
N16 N 0.14804(17) 0.59381(16) 0.85280(10) 0.0213(5) Uani 1 1 d . . . . .
N21 N -0.09485(18) 0.60742(15) 0.77574(10) 0.0212(5) Uani 1 1 d . . . . .
N22 N -0.10327(18) 0.63359(15) 0.82522(10) 0.0206(5) Uani 1 1 d . . . . .
N31 N 0.40079(18) 0.61474(16) 0.83974(10) 0.0238(5) Uani 1 1 d . . . . .
N32 N 0.37395(19) 0.70438(16) 0.84442(10) 0.0249(5) Uani 1 1 d . . . . .
N33 N 0.64814(18) 0.64737(16) 0.80557(11) 0.0246(5) Uani 1 1 d . . . . .
N34 N 0.63117(19) 0.73719(16) 0.81239(10) 0.0251(5) Uani 1 1 d . . . . .
C1 C -0.1120(2) 0.87237(19) 0.57218(12) 0.0212(6) Uani 1 1 d . . . . .
H1 H -0.1099 0.8892 0.5340 0.025 Uiso 1 1 calc R U . . .
C2 C -0.1094(2) 0.92995(18) 0.60899(12) 0.0213(6) Uani 1 1 d . . . . .
C3 C -0.1182(2) 0.78593(19) 0.60248(12) 0.0223(6) Uani 1 1 d . . . . .
C4 C -0.1225(2) 0.69740(19) 0.58384(12) 0.0252(6) Uani 1 1 d . . . . .
H4A H -0.0555 0.6730 0.5747 0.038 Uiso 1 1 calc R U . . .
H4B H -0.1611 0.7077 0.5520 0.038 Uiso 1 1 calc R U . . .
H4C H -0.1537 0.6536 0.6127 0.038 Uiso 1 1 calc R U . . .
C5 C -0.1040(2) 1.02911(18) 0.59661(12) 0.0218(6) Uani 1 1 d . . . . .
C6 C -0.0747(2) 1.07999(18) 0.54488(12) 0.0225(6) Uani 1 1 d . . . . .
H6 H -0.0547 1.0550 0.5136 0.027 Uiso 1 1 calc R U . . .
C7 C -0.0806(2) 1.17471(19) 0.54802(13) 0.0277(7) Uani 1 1 d . . . . .
H7 H -0.0652 1.2235 0.5194 0.033 Uiso 1 1 calc R U . . .
C8 C -0.1135(2) 1.18258(19) 0.60144(13) 0.0271(7) Uani 1 1 d . . . . .
H8 H -0.1241 1.2379 0.6149 0.032 Uiso 1 1 calc R U . . .
C9 C -0.1282(2) 1.09305(19) 0.63180(12) 0.0237(6) Uani 1 1 d . . . . .
H9 H -0.1501 1.0787 0.6688 0.028 Uiso 1 1 calc R U . . .
C11 C 0.1363(2) 0.85195(19) 0.60376(12) 0.0224(6) Uani 1 1 d . . . . .
H11 H 0.1380 0.8699 0.5657 0.027 Uiso 1 1 calc R U . . .
C12 C 0.1324(2) 0.90854(19) 0.64168(12) 0.0214(6) Uani 1 1 d . . . . .
C13 C 0.1372(2) 0.7641(2) 0.63345(12) 0.0229(6) Uani 1 1 d . . . . .
C14 C 0.1401(2) 0.6761(2) 0.61388(13) 0.0275(6) Uani 1 1 d . . . . .
H14A H 0.2058 0.6441 0.6180 0.041 Uiso 1 1 calc R U . . .
H14B H 0.1258 0.6884 0.5758 0.041 Uiso 1 1 calc R U . . .
H14C H 0.0907 0.6379 0.6350 0.041 Uiso 1 1 calc R U . . .
C15 C 0.1307(2) 1.00848(19) 0.63009(12) 0.0222(6) Uani 1 1 d . . . . .
C16 C 0.1042(2) 1.0720(2) 0.66527(13) 0.0271(6) Uani 1 1 d . . . . .
H16 H 0.0822 1.0573 0.7022 0.032 Uiso 1 1 calc R U . . .
C17 C 0.1167(2) 1.1619(2) 0.63469(14) 0.0311(7) Uani 1 1 d . . . . .
H17 H 0.1049 1.2172 0.6481 0.037 Uiso 1 1 calc R U . . .
C18 C 0.1492(2) 1.1546(2) 0.58172(14) 0.0297(7) Uani 1 1 d . . . . .
H18 H 0.1634 1.2039 0.5532 0.036 Uiso 1 1 calc R U . . .
C19 C 0.1572(2) 1.06062(19) 0.57808(13) 0.0255(6) Uani 1 1 d . . . . .
H19 H 0.1769 1.0364 0.5465 0.031 Uiso 1 1 calc R U . . .
C21 C -0.1424(2) 1.01255(18) 0.86662(12) 0.0220(6) Uani 1 1 d . . . . .
H21 H -0.1473 1.0586 0.8880 0.026 Uiso 1 1 calc R U . . .
C22 C -0.1487(2) 0.91837(18) 0.88489(12) 0.0207(6) Uani 1 1 d . . . . .
C23 C -0.1276(2) 1.02448(18) 0.81146(12) 0.0207(6) Uani 1 1 d . . . . .
C24 C -0.1223(2) 1.11213(18) 0.77177(13) 0.0260(6) Uani 1 1 d . . . . .
H24A H -0.0734 1.1036 0.7423 0.039 Uiso 1 1 calc R U . . .
H24B H -0.1031 1.1596 0.7897 0.039 Uiso 1 1 calc R U . . .
H24C H -0.1870 1.1306 0.7572 0.039 Uiso 1 1 calc R U . . .
C25 C -0.1720(2) 0.87200(19) 0.93984(12) 0.0219(6) Uani 1 1 d . . . . .
C26 C -0.1867(2) 0.9153(2) 0.98587(12) 0.0255(6) Uani 1 1 d . . . . .
H26 H -0.1763 0.9772 0.9861 0.031 Uiso 1 1 calc R U . . .
C27 C -0.2195(2) 0.8505(2) 1.03132(13) 0.0284(7) Uani 1 1 d . . . . .
H27 H -0.2351 0.8614 1.0668 0.034 Uiso 1 1 calc R U . . .
C28 C -0.2245(2) 0.7664(2) 1.01379(13) 0.0283(7) Uani 1 1 d . . . . .
H28 H -0.2444 0.7112 1.0357 0.034 Uiso 1 1 calc R U . . .
C29 C -0.1945(2) 0.77887(19) 0.95799(12) 0.0237(6) Uani 1 1 d . . . . .
H29 H -0.1902 0.7332 0.9364 0.028 Uiso 1 1 calc R U . . .
C31 C 0.1015(2) 0.96394(19) 0.90481(12) 0.0235(6) Uani 1 1 d . . . . .
H31 H 0.0963 1.0065 0.9284 0.028 Uiso 1 1 calc R U . . .
C32 C 0.0893(2) 0.87096(19) 0.91853(11) 0.0200(6) Uani 1 1 d . . . . .
C33 C 0.1226(2) 0.98164(19) 0.84999(12) 0.0234(6) Uani 1 1 d . . . . .
C34 C 0.1358(2) 1.0712(2) 0.81333(13) 0.0289(7) Uani 1 1 d . . . . .
H34A H 0.1713 1.0609 0.7796 0.043 Uiso 1 1 calc R U . . .
H34B H 0.1736 1.1087 0.8307 0.043 Uiso 1 1 calc R U . . .
H34C H 0.0710 1.1030 0.8056 0.043 Uiso 1 1 calc R U . . .
C35 C 0.0607(2) 0.81905(19) 0.97141(12) 0.0223(6) Uani 1 1 d . . . . .
C36 C 0.0416(2) 0.8564(2) 1.01948(12) 0.0264(6) Uani 1 1 d . . . . .
H36 H 0.0489 0.9178 1.0223 0.032 Uiso 1 1 calc R U . . .
C37 C 0.0102(2) 0.7868(2) 1.06205(13) 0.0303(7) Uani 1 1 d . . . . .
H37 H -0.0065 0.7933 1.0983 0.036 Uiso 1 1 calc R U . . .
C38 C 0.0080(2) 0.7053(2) 1.04109(13) 0.0284(7) Uani 1 1 d . . . . .
H38 H -0.0108 0.6481 1.0608 0.034 Uiso 1 1 calc R U . . .
C39 C 0.0390(2) 0.72493(19) 0.98515(13) 0.0257(6) Uani 1 1 d . . . . .
H39 H 0.0443 0.6829 0.9611 0.031 Uiso 1 1 calc R U . . .
C41 C -0.0829(2) 0.48149(18) 0.83946(12) 0.0215(6) Uani 1 1 d . . . . .
H41 H -0.0760 0.4192 0.8568 0.026 Uiso 1 1 calc R U . . .
C42 C -0.0820(2) 0.51530(17) 0.78468(12) 0.0183(5) Uani 1 1 d . . . . .
C43 C -0.0959(2) 0.55723(18) 0.86365(12) 0.0217(6) Uani 1 1 d . . . . .
C44 C -0.1036(2) 0.56075(19) 0.92168(12) 0.0265(6) Uani 1 1 d . . . . .
H44A H -0.0629 0.6078 0.9281 0.040 Uiso 1 1 calc R U . . .
H44B H -0.0804 0.5013 0.9423 0.040 Uiso 1 1 calc R U . . .
H44C H -0.1724 0.5756 0.9332 0.040 Uiso 1 1 calc R U . . .
C45 C -0.0674(2) 0.46097(18) 0.74208(12) 0.0207(6) Uani 1 1 d . . . . .
C46 C -0.0439(2) 0.48982(18) 0.68588(12) 0.0226(6) Uani 1 1 d . . . . .
H46 H -0.0363 0.5510 0.6680 0.027 Uiso 1 1 calc R U . . .
C47 C -0.0339(2) 0.4112(2) 0.66081(13) 0.0262(6) Uani 1 1 d . . . . .
H47 H -0.0188 0.4110 0.6236 0.031 Uiso 1 1 calc R U . . .
C48 C -0.0507(2) 0.33366(19) 0.70167(13) 0.0259(6) Uani 1 1 d . . . . .
H48 H -0.0488 0.2723 0.6965 0.031 Uiso 1 1 calc R U . . .
C49 C -0.0707(2) 0.36382(18) 0.75166(13) 0.0242(6) Uani 1 1 d . . . . .
H49 H -0.0841 0.3259 0.7857 0.029 Uiso 1 1 calc R U . . .
C51 C 0.1747(2) 0.44286(18) 0.86154(12) 0.0232(6) Uani 1 1 d . . . . .
H51 H 0.1861 0.3800 0.8769 0.028 Uiso 1 1 calc R U . . .
C52 C 0.1661(2) 0.48026(18) 0.80762(12) 0.0203(6) Uani 1 1 d . . . . .
C53 C 0.1634(2) 0.51531(18) 0.88846(12) 0.0220(6) Uani 1 1 d . . . . .
C54 C 0.1659(2) 0.5135(2) 0.94722(12) 0.0272(6) Uani 1 1 d . . . . .
H54A H 0.1795 0.5739 0.9530 0.041 Uiso 1 1 calc R U . . .
H54B H 0.2178 0.4681 0.9620 0.041 Uiso 1 1 calc R U . . .
H54C H 0.1021 0.4972 0.9654 0.041 Uiso 1 1 calc R U . . .
C55 C 0.1736(2) 0.42988(18) 0.76340(12) 0.0230(6) Uani 1 1 d . . . . .
C56 C 0.1661(2) 0.33295(19) 0.77206(14) 0.0277(7) Uani 1 1 d . . . . .
H56 H 0.1511 0.2945 0.8057 0.033 Uiso 1 1 calc R U . . .
C57 C 0.1852(2) 0.3046(2) 0.72191(15) 0.0329(7) Uani 1 1 d . . . . .
H57 H 0.1858 0.2437 0.7160 0.039 Uiso 1 1 calc R U . . .
C58 C 0.2032(2) 0.3827(2) 0.68184(14) 0.0320(7) Uani 1 1 d . . . . .
H58 H 0.2177 0.3835 0.6445 0.038 Uiso 1 1 calc R U . . .
C59 C 0.1956(2) 0.4601(2) 0.70768(13) 0.0260(6) Uani 1 1 d . . . . .
H59 H 0.2040 0.5214 0.6904 0.031 Uiso 1 1 calc R U . . .
Fe11 Fe 0.56789(3) 0.39816(3) 0.89580(2) 0.02344(9) Uani 1 1 d . . . . .
Fe12 Fe 0.47945(3) 0.70537(3) 0.49907(2) 0.02050(9) Uani 1 1 d . . . . .
Fe13 Fe 0.49816(3) 1.09570(3) 0.78619(2) 0.02021(9) Uani 1 1 d . . . . .
Cu21 Cu 0.41321(3) 0.58851(2) 0.77022(2) 0.02358(8) Uani 1 1 d . . . . .
Cu22 Cu 0.39484(3) 0.74872(2) 0.66689(2) 0.02216(8) Uani 1 1 d . . . . .
Cu23 Cu 0.37821(3) 0.79825(2) 0.78512(2) 0.02356(8) Uani 1 1 d . . . . .
Cu31 Cu 0.66243(3) 0.62285(2) 0.73663(2) 0.02515(8) Uani 1 1 d . . . . .
Cu32 Cu 0.63944(3) 0.79153(2) 0.63760(2) 0.02281(8) Uani 1 1 d . . . . .
Cu33 Cu 0.62845(3) 0.83357(2) 0.75421(2) 0.02370(8) Uani 1 1 d . . . . .
N41 N 0.40391(18) 0.62752(15) 0.65656(10) 0.0216(5) Uani 1 1 d . . . . .
N42 N 0.41903(18) 0.56037(15) 0.70148(10) 0.0236(5) Uani 1 1 d . . . . .
N43 N 0.64356(18) 0.67288(15) 0.62603(10) 0.0237(5) Uani 1 1 d . . . . .
N44 N 0.66892(19) 0.60141(16) 0.66653(11) 0.0250(5) Uani 1 1 d . . . . .
N51 N 0.38512(18) 0.89263(15) 0.72611(10) 0.0225(5) Uani 1 1 d . . . . .
N52 N 0.38634(18) 0.86988(15) 0.67613(10) 0.0208(5) Uani 1 1 d . . . . .
N53 N 0.63012(18) 0.93186(15) 0.69681(10) 0.0224(5) Uani 1 1 d . . . . .
N54 N 0.63922(18) 0.91185(16) 0.64544(10) 0.0229(5) Uani 1 1 d . . . . .
C61 C 0.3812(2) 0.6217(2) 0.92726(12) 0.0251(6) Uani 1 1 d . . . . .
H61 H 0.3787 0.6043 0.9654 0.030 Uiso 1 1 calc R U . . .
C62 C 0.4048(2) 0.56551(19) 0.88997(12) 0.0245(6) Uani 1 1 d . . . . .
C63 C 0.3620(2) 0.7082(2) 0.89765(12) 0.0240(6) Uani 1 1 d . . . . .
C64 C 0.3335(2) 0.7959(2) 0.91647(13) 0.0294(7) Uani 1 1 d . . . . .
H64A H 0.3926 0.8213 0.9250 0.044 Uiso 1 1 calc R U . . .
H64B H 0.2884 0.7848 0.9488 0.044 Uiso 1 1 calc R U . . .
H64C H 0.3006 0.8392 0.8880 0.044 Uiso 1 1 calc R U . . .
C65 C 0.4301(2) 0.46658(19) 0.90166(12) 0.0248(6) Uani 1 1 d . . . . .
C66 C 0.4571(2) 0.4164(2) 0.95323(12) 0.0266(6) Uani 1 1 d . . . . .
H66 H 0.4628 0.4420 0.9843 0.032 Uiso 1 1 calc R U . . .
C67 C 0.4741(2) 0.3222(2) 0.95033(13) 0.0292(7) Uani 1 1 d . . . . .
H67 H 0.4930 0.2742 0.9789 0.035 Uiso 1 1 calc R U . . .
C68 C 0.4578(2) 0.3126(2) 0.89706(14) 0.0302(7) Uani 1 1 d . . . . .
H68 H 0.4635 0.2571 0.8838 0.036 Uiso 1 1 calc R U . . .
C69 C 0.4310(2) 0.4017(2) 0.86702(13) 0.0288(7) Uani 1 1 d . . . . .
H69 H 0.4164 0.4153 0.8302 0.035 Uiso 1 1 calc R U . . .
C71 C 0.6333(2) 0.6506(2) 0.89434(12) 0.0251(6) Uani 1 1 d . . . . .
H71 H 0.6309 0.6321 0.9324 0.030 Uiso 1 1 calc R U . . .
C72 C 0.6489(2) 0.59472(19) 0.85620(12) 0.0234(6) Uani 1 1 d . . . . .
C73 C 0.6221(2) 0.7389(2) 0.86555(12) 0.0251(6) Uani 1 1 d . . . . .
C74 C 0.6032(2) 0.8255(2) 0.88650(13) 0.0298(7) Uani 1 1 d . . . . .
H74A H 0.6640 0.8570 0.8822 0.045 Uiso 1 1 calc R U . . .
H74B H 0.5812 0.8118 0.9248 0.045 Uiso 1 1 calc R U . . .
H74C H 0.5521 0.8647 0.8664 0.045 Uiso 1 1 calc R U . . .
C75 C 0.6677(2) 0.4957(2) 0.86673(12) 0.0244(6) Uani 1 1 d . . . . .
C76 C 0.6669(2) 0.4323(2) 0.83095(13) 0.0285(7) Uani 1 1 d . . . . .
H76 H 0.6512 0.4470 0.7943 0.034 Uiso 1 1 calc R U . . .
C77 C 0.6938(2) 0.3435(2) 0.86001(15) 0.0332(7) Uani 1 1 d . . . . .
H77 H 0.7003 0.2887 0.8459 0.040 Uiso 1 1 calc R U . . .
C78 C 0.7093(2) 0.3503(2) 0.91362(14) 0.0307(7) Uani 1 1 d . . . . .
H78 H 0.7277 0.3011 0.9416 0.037 Uiso 1 1 calc R U . . .
C79 C 0.6926(2) 0.4432(2) 0.91805(13) 0.0280(7) Uani 1 1 d . . . . .
H79 H 0.6972 0.4669 0.9498 0.034 Uiso 1 1 calc R U . . .
C81 C 0.4259(2) 0.49247(18) 0.63004(12) 0.0222(6) Uani 1 1 d . . . . .
H81 H 0.4334 0.4472 0.6081 0.027 Uiso 1 1 calc R U . . .
C82 C 0.4072(2) 0.58681(18) 0.61318(12) 0.0197(6) Uani 1 1 d . . . . .
C83 C 0.4314(2) 0.47898(18) 0.68503(12) 0.0225(6) Uani 1 1 d . . . . .
C84 C 0.4443(2) 0.39098(19) 0.72438(13) 0.0289(7) Uani 1 1 d . . . . .
H84A H 0.4936 0.3961 0.7495 0.043 Uiso 1 1 calc R U . . .
H84B H 0.4664 0.3415 0.7049 0.043 Uiso 1 1 calc R U . . .
H84C H 0.3813 0.3778 0.7445 0.043 Uiso 1 1 calc R U . . .
C85 C 0.3882(2) 0.63504(18) 0.55875(12) 0.0207(6) Uani 1 1 d . . . . .
C86 C 0.3984(2) 0.59451(19) 0.51158(12) 0.0241(6) Uani 1 1 d . . . . .
H86 H 0.4236 0.5337 0.5100 0.029 Uiso 1 1 calc R U . . .
C87 C 0.3642(2) 0.6608(2) 0.46746(13) 0.0280(7) Uani 1 1 d . . . . .
H87 H 0.3622 0.6519 0.4314 0.034 Uiso 1 1 calc R U . . .
C88 C 0.3335(2) 0.7424(2) 0.48683(13) 0.0270(6) Uani 1 1 d . . . . .
H88 H 0.3071 0.7979 0.4661 0.032 Uiso 1 1 calc R U . . .
C89 C 0.3491(2) 0.72684(18) 0.54254(12) 0.0233(6) Uani 1 1 d . . . . .
H89 H 0.3357 0.7705 0.5654 0.028 Uiso 1 1 calc R U . . .
C91 C 0.6688(2) 0.54573(18) 0.59116(12) 0.0235(6) Uani 1 1 d . . . . .
H91 H 0.6749 0.5049 0.5665 0.028 Uiso 1 1 calc R U . . .
C92 C 0.6432(2) 0.63906(18) 0.57995(12) 0.0210(6) Uani 1 1 d . . . . .
C93 C 0.6836(2) 0.52462(18) 0.64534(13) 0.0239(6) Uani 1 1 d . . . . .
C94 C 0.7079(2) 0.4329(2) 0.67958(14) 0.0296(7) Uani 1 1 d . . . . .
H94A H 0.7477 0.4400 0.7087 0.044 Uiso 1 1 calc R U . . .
H94B H 0.7450 0.3928 0.6574 0.044 Uiso 1 1 calc R U . . .
H94C H 0.6468 0.4058 0.6950 0.044 Uiso 1 1 calc R U . . .
C95 C 0.6172(2) 0.69550(18) 0.52870(12) 0.0229(6) Uani 1 1 d . . . . .
C96 C 0.6224(2) 0.6646(2) 0.47836(12) 0.0246(6) Uani 1 1 d . . . . .
H96 H 0.6463 0.6053 0.4728 0.030 Uiso 1 1 calc R U . . .
C97 C 0.5861(2) 0.7370(2) 0.43808(13) 0.0288(7) Uani 1 1 d . . . . .
H97 H 0.5820 0.7347 0.4011 0.035 Uiso 1 1 calc R U . . .
C98 C 0.5569(2) 0.8137(2) 0.46294(13) 0.0288(7) Uani 1 1 d . . . . .
H98 H 0.5297 0.8716 0.4456 0.035 Uiso 1 1 calc R U . . .
C99 C 0.5758(2) 0.78805(18) 0.51860(13) 0.0244(6) Uani 1 1 d . . . . .
H99 H 0.5629 0.8262 0.5447 0.029 Uiso 1 1 calc R U . . .
C101 C 0.3785(2) 1.02149(18) 0.66482(12) 0.0221(6) Uani 1 1 d . . . . .
H101 H 0.3745 1.0843 0.6485 0.027 Uiso 1 1 calc R U . . .
C102 C 0.3817(2) 0.98528(17) 0.71911(12) 0.0196(6) Uani 1 1 d . . . . .
C103 C 0.3822(2) 0.94776(18) 0.63899(12) 0.0216(6) Uani 1 1 d . . . . .
C104 C 0.3813(2) 0.94725(19) 0.58057(12) 0.0264(6) Uani 1 1 d . . . . .
H10A H 0.4438 0.9181 0.5681 0.040 Uiso 1 1 calc R U . . .
H10B H 0.3727 1.0102 0.5607 0.040 Uiso 1 1 calc R U . . .
H10C H 0.3268 0.9131 0.5743 0.040 Uiso 1 1 calc R U . . .
C105 C 0.3814(2) 1.03516(18) 0.76307(12) 0.0206(6) Uani 1 1 d . . . . .
C106 C 0.3628(2) 1.13267(19) 0.75710(13) 0.0245(6) Uani 1 1 d . . . . .
H106 H 0.3505 1.1740 0.7244 0.029 Uiso 1 1 calc R U . . .
C107 C 0.3659(2) 1.1567(2) 0.80861(14) 0.0287(7) Uani 1 1 d . . . . .
H107 H 0.3548 1.2165 0.8164 0.034 Uiso 1 1 calc R U . . .
C108 C 0.3883(2) 1.0769(2) 0.84555(13) 0.0288(7) Uani 1 1 d . . . . .
H108 H 0.3953 1.0734 0.8829 0.035 Uiso 1 1 calc DR U . . .
C109 C 0.3991(2) 1.00110(19) 0.81815(12) 0.0235(6) Uani 1 1 d . . . . .
H109 H 0.4152 0.9391 0.8339 0.028 Uiso 1 1 calc R U . . .
C111 C 0.6352(2) 1.06262(18) 0.63708(12) 0.0225(6) Uani 1 1 d . . . . .
H111 H 0.6347 1.1259 0.6219 0.027 Uiso 1 1 calc R U . . .
C112 C 0.6278(2) 1.02371(18) 0.69124(12) 0.0205(6) Uani 1 1 d . . . . .
C113 C 0.6435(2) 0.99076(19) 0.60964(12) 0.0235(6) Uani 1 1 d . . . . .
C114 C 0.6569(2) 0.9922(2) 0.55057(12) 0.0272(6) Uani 1 1 d . . . . .
H11A H 0.6822 0.9315 0.5442 0.041 Uiso 1 1 calc R U . . .
H11B H 0.7040 1.0369 0.5342 0.041 Uiso 1 1 calc R U . . .
H11C H 0.5935 1.0092 0.5344 0.041 Uiso 1 1 calc R U . . .
C115 C 0.6213(2) 1.07077(18) 0.73682(12) 0.0199(6) Uani 1 1 d . . . . .
C116 C 0.5958(2) 1.16720(19) 0.73231(13) 0.0240(6) Uani 1 1 d . . . . .
H116 H 0.5797 1.2086 0.7003 0.029 Uiso 1 1 calc R U . . .
C117 C 0.5988(2) 1.18980(19) 0.78389(13) 0.0263(6) Uani 1 1 d . . . . .
H117 H 0.5854 1.2490 0.7924 0.032 Uiso 1 1 calc R U . . .
C118 C 0.6254(2) 1.1083(2) 0.82082(13) 0.0253(6) Uani 1 1 d . . . . .
H118 H 0.6326 1.1034 0.8582 0.030 Uiso 1 1 calc R U . . .
C119 C 0.6391(2) 1.03518(19) 0.79148(12) 0.0228(6) Uani 1 1 d . . . . .
H119 H 0.6573 0.9731 0.8062 0.027 Uiso 1 1 calc R U . . .
C221 C 0.6612(7) 1.1139(6) 0.9669(4) 0.060(2) Uiso 0.5 1 d D . P A -1
H22A H 0.6566 1.1781 0.9706 0.089 Uiso 0.5 1 calc R U P A -1
H22B H 0.6860 1.1088 0.9301 0.089 Uiso 0.5 1 calc R U P A -1
H22C H 0.7064 1.0782 0.9926 0.089 Uiso 0.5 1 calc R U P A -1
C222 C 0.5610(12) 1.0780(10) 0.9781(8) 0.108(6) Uiso 0.5 1 d D . P A -1
H22D H 0.5362 1.0833 1.0152 0.130 Uiso 0.5 1 calc R U P A -1
H22E H 0.5150 1.1158 0.9530 0.130 Uiso 0.5 1 calc R U P A -1
O2 O 0.5625(8) 0.9835(7) 0.9721(5) 0.117(3) Uiso 0.5 1 d D . P A -1
C223 C 0.4721(6) 0.9454(5) 0.9793(3) 0.0444(17) Uiso 0.5 1 d D . P A -1
H22F H 0.4336 0.9759 0.9484 0.053 Uiso 0.5 1 calc DR U P A -1
H22G H 0.4856 0.8807 0.9756 0.053 Uiso 0.5 1 calc R U P A -1
C224 C 0.4119(8) 0.9462(7) 1.0242(4) 0.052(2) Uiso 0.5 1 d D . P A -1
H22H H 0.3498 0.9211 1.0199 0.078 Uiso 0.5 1 calc R U P A -1
H22I H 0.3984 1.0091 1.0301 0.078 Uiso 0.5 1 calc R U P A -1
H22J H 0.4437 0.9089 1.0553 0.078 Uiso 0.5 1 calc R U P A -1
C11A C 1.1470(13) 0.5039(14) 0.5288(8) 0.040(4) Uiso 0.298(9) 1 d D . P B -2
H11D H 1.1679 0.5660 0.5240 0.060 Uiso 0.298(9) 1 calc R U P B -2
H11E H 1.1943 0.4673 0.5089 0.060 Uiso 0.298(9) 1 calc R U P B -2
H11F H 1.1441 0.4762 0.5671 0.060 Uiso 0.298(9) 1 calc R U P B -2
C12A C 1.046(2) 0.5074(18) 0.507(2) 0.13(2) Uiso 0.298(9) 1 d D . P B -2
H12A H 1.0041 0.5558 0.5221 0.157 Uiso 0.298(9) 1 calc R U P B -2
H12B H 1.0534 0.5283 0.4679 0.157 Uiso 0.298(9) 1 calc R U P B -2
O1A O 0.9909(7) 0.4287(6) 0.5169(4) 0.049(3) Uiso 0.298(9) 1 d D . P B -2
C13A C 0.8890(11) 0.4525(10) 0.5142(7) 0.055(4) Uiso 0.298(9) 1 d D . P B -2
H13A H 0.8642 0.4688 0.5492 0.066 Uiso 0.298(9) 1 calc R U P B -2
H13B H 0.8575 0.3969 0.5111 0.066 Uiso 0.298(9) 1 calc R U P B -2
C14A C 0.8510(13) 0.5303(11) 0.4694(7) 0.045(4) Uiso 0.298(9) 1 d D . P B -2
H14D H 0.7787 0.5359 0.4722 0.067 Uiso 0.298(9) 1 calc R U P B -2
H14E H 0.8744 0.5163 0.4341 0.067 Uiso 0.298(9) 1 calc R U P B -2
H14F H 0.8757 0.5879 0.4734 0.067 Uiso 0.298(9) 1 calc R U P B -2
C11B C 1.1572(15) 0.5035(17) 0.5454(10) 0.040(6) Uiso 0.202(9) 1 d D . P B -3
H11G H 1.1713 0.5613 0.5550 0.060 Uiso 0.202(9) 1 calc R U P B -3
H11H H 1.2096 0.4852 0.5199 0.060 Uiso 0.202(9) 1 calc R U P B -3
H11I H 1.1541 0.4561 0.5780 0.060 Uiso 0.202(9) 1 calc R U P B -3
C12B C 1.0594(16) 0.5158(16) 0.5197(11) 0.051(7) Uiso 0.202(9) 1 d D . P B -3
H12C H 1.0178 0.5017 0.5536 0.061 Uiso 0.202(9) 1 calc R U P B -3
H12D H 1.0549 0.5834 0.5115 0.061 Uiso 0.202(9) 1 calc R U P B -3
O1B O 0.988(2) 0.5048(15) 0.4852(8) 0.069(7) Uiso 0.202(9) 1 d D . P B -3
C13B C 0.889(2) 0.5431(18) 0.4873(15) 0.081(9) Uiso 0.202(9) 1 d D . P B -3
H13C H 0.8693 0.5820 0.4530 0.097 Uiso 0.202(9) 1 calc R U P B -3
H13D H 0.8718 0.5754 0.5179 0.097 Uiso 0.202(9) 1 calc R U P B -3
C14B C 0.853(4) 0.449(2) 0.497(2) 0.127(16) Uiso 0.202(9) 1 d D . P B -3
H14G H 0.7813 0.4537 0.4981 0.190 Uiso 0.202(9) 1 calc R U P B -3
H14H H 0.8759 0.4144 0.5310 0.190 Uiso 0.202(9) 1 calc R U P B -3
H14I H 0.8801 0.4184 0.4674 0.190 Uiso 0.202(9) 1 calc R U P B -3

loop_
_atom_site_aniso_label
_atom_site_aniso_U_11
_atom_site_aniso_U_22
_atom_site_aniso_U_33
_atom_site_aniso_U_23
_atom_site_aniso_U_13
_atom_site_aniso_U_12
Fe1 0.0218(2) 0.01919(19) 0.0212(2) -0.00221(15) -0.00316(16) 0.00051(15)
Fe2 0.0216(2) 0.02402(19) 0.0167(2) -0.00198(15) -0.00048(16) -0.00078(16)
Fe3 0.0208(2) 0.02050(19) 0.0237(2) -0.00654(16) -0.00395(17) 0.00191(15)
Cu1 0.0270(2) 0.01999(16) 0.01687(18) -0.00228(13) -0.00075(14) -0.00132(13)
Cu2 0.02761(19) 0.01589(15) 0.02049(19) -0.00319(13) -0.00079(14) -0.00063(13)
Cu3 0.02637(19) 0.01802(16) 0.01896(18) 0.00009(13) -0.00080(14) -0.00044(13)
Cu11 0.0279(2) 0.02478(17) 0.01649(18) -0.00294(13) 0.00016(14) -0.00120(14)
Cu12 0.0274(2) 0.02026(16) 0.01916(18) -0.00484(13) -0.00016(14) -0.00331(13)
Cu13 0.0279(2) 0.02080(16) 0.01698(18) 0.00006(13) -0.00139(14) -0.00071(13)
N1 0.0216(13) 0.0185(11) 0.0243(14) -0.0021(9) -0.0012(10) -0.0008(9)
N2 0.0214(13) 0.0220(11) 0.0202(13) -0.0023(9) -0.0022(10) -0.0029(9)
N3 0.0215(13) 0.0236(12) 0.0229(13) -0.0025(10) 0.0005(10) 0.0018(9)
N4 0.0217(13) 0.0227(11) 0.0225(13) -0.0044(10) -0.0016(10) -0.0009(9)
N11 0.0221(13) 0.0200(11) 0.0172(12) 0.0011(9) -0.0018(9) -0.0007(9)
N12 0.0240(13) 0.0181(11) 0.0222(13) -0.0017(9) -0.0018(10) -0.0016(9)
N13 0.0210(13) 0.0251(12) 0.0208(13) -0.0041(10) -0.0002(10) -0.0023(9)
N14 0.0251(13) 0.0221(11) 0.0221(13) -0.0028(9) 0.0008(10) -0.0033(9)
N15 0.0232(13) 0.0212(11) 0.0206(13) -0.0051(9) -0.0016(10) -0.0033(9)
N16 0.0190(12) 0.0276(12) 0.0169(12) -0.0022(9) -0.0016(9) -0.0035(9)
N21 0.0214(13) 0.0212(11) 0.0198(13) -0.0024(9) 0.0007(10) -0.0009(9)
N22 0.0206(13) 0.0213(11) 0.0187(13) -0.0012(9) -0.0012(9) -0.0004(9)
N31 0.0212(13) 0.0240(12) 0.0250(14) -0.0003(10) -0.0013(10) -0.0044(9)
N32 0.0237(13) 0.0262(12) 0.0243(14) -0.0036(10) -0.0018(10) -0.0020(10)
N33 0.0218(13) 0.0226(12) 0.0294(14) -0.0031(10) -0.0011(10) -0.0058(9)
N34 0.0236(13) 0.0267(12) 0.0240(14) -0.0023(10) -0.0017(10) -0.0022(10)
C1 0.0206(15) 0.0273(14) 0.0149(14) -0.0017(11) -0.0008(11) -0.0022(11)
C2 0.0189(14) 0.0236(13) 0.0195(15) 0.0000(11) -0.0002(11) -0.0012(11)
C3 0.0182(14) 0.0269(14) 0.0222(15) -0.0060(11) 0.0007(11) -0.0022(11)
C4 0.0270(16) 0.0261(14) 0.0232(16) -0.0048(12) -0.0010(12) -0.0052(12)
C5 0.0218(15) 0.0224(13) 0.0202(15) -0.0006(11) -0.0046(11) -0.0013(11)
C6 0.0256(16) 0.0206(13) 0.0204(15) -0.0010(11) -0.0029(12) -0.0017(11)
C7 0.0294(17) 0.0199(13) 0.0315(18) 0.0023(12) -0.0097(13) 0.0014(11)
C8 0.0265(17) 0.0215(14) 0.0340(18) -0.0066(12) -0.0081(13) 0.0025(11)
C9 0.0212(15) 0.0269(14) 0.0223(16) -0.0042(11) -0.0008(12) 0.0005(11)
C11 0.0220(15) 0.0257(14) 0.0181(15) -0.0020(11) -0.0010(11) 0.0009(11)
C12 0.0190(14) 0.0247(14) 0.0175(15) 0.0011(11) -0.0008(11) 0.0030(11)
C13 0.0199(15) 0.0303(15) 0.0183(15) -0.0039(11) 0.0000(11) -0.0030(11)
C14 0.0315(17) 0.0284(15) 0.0232(16) -0.0068(12) -0.0005(13) -0.0028(12)
C15 0.0174(14) 0.0253(14) 0.0226(15) -0.0023(11) -0.0022(11) 0.0015(11)
C16 0.0252(16) 0.0327(15) 0.0239(16) -0.0075(12) -0.0071(12) 0.0045(12)
C17 0.0253(17) 0.0290(15) 0.041(2) -0.0102(14) -0.0094(14) 0.0009(12)
C18 0.0263(17) 0.0243(14) 0.0370(19) -0.0009(13) -0.0043(13) -0.0018(12)
C19 0.0208(15) 0.0277(14) 0.0258(17) -0.0002(12) -0.0015(12) 0.0000(11)
C21 0.0245(15) 0.0197(13) 0.0230(16) -0.0057(11) -0.0036(12) -0.0022(11)
C22 0.0208(15) 0.0225(13) 0.0186(15) -0.0037(11) -0.0016(11) -0.0009(11)
C23 0.0218(15) 0.0186(13) 0.0226(15) -0.0055(11) -0.0016(11) -0.0023(10)
C24 0.0312(17) 0.0196(13) 0.0261(17) -0.0022(11) 0.0011(13) -0.0037(11)
C25 0.0189(15) 0.0245(14) 0.0216(15) -0.0024(11) -0.0015(11) -0.0016(11)
C26 0.0259(16) 0.0259(14) 0.0248(16) -0.0070(12) -0.0007(12) 0.0016(12)
C27 0.0232(16) 0.0375(16) 0.0218(16) -0.0038(13) 0.0027(12) 0.0036(12)
C28 0.0240(16) 0.0318(15) 0.0254(17) 0.0037(12) -0.0017(12) -0.0029(12)
C29 0.0237(16) 0.0227(13) 0.0230(16) 0.0006(11) -0.0031(12) -0.0020(11)
C31 0.0227(15) 0.0221(13) 0.0279(17) -0.0098(12) -0.0011(12) -0.0027(11)
C32 0.0162(14) 0.0263(14) 0.0184(15) -0.0063(11) -0.0014(11) -0.0008(10)
C33 0.0194(15) 0.0248(14) 0.0273(17) -0.0071(12) -0.0028(12) -0.0031(11)
C34 0.0285(17) 0.0265(15) 0.0315(18) -0.0039(12) -0.0023(13) -0.0037(12)
C35 0.0201(15) 0.0256(14) 0.0212(15) -0.0050(11) -0.0020(11) -0.0004(11)
C36 0.0231(16) 0.0352(16) 0.0225(16) -0.0082(12) -0.0043(12) -0.0024(12)
C37 0.0269(17) 0.0437(18) 0.0188(16) -0.0026(13) -0.0027(12) -0.0013(13)
C38 0.0247(16) 0.0319(15) 0.0245(17) 0.0036(12) -0.0020(12) 0.0006(12)
C39 0.0225(16) 0.0258(14) 0.0271(17) -0.0028(12) -0.0006(12) 0.0020(11)
C41 0.0231(15) 0.0164(12) 0.0238(16) -0.0014(11) -0.0020(12) -0.0008(10)
C42 0.0150(14) 0.0162(12) 0.0237(15) -0.0034(10) -0.0018(11) -0.0012(10)
C43 0.0180(14) 0.0212(13) 0.0248(16) -0.0028(11) -0.0009(11) -0.0002(10)
C44 0.0370(18) 0.0223(14) 0.0198(16) -0.0024(11) -0.0034(13) -0.0016(12)
C45 0.0183(14) 0.0188(13) 0.0249(16) -0.0033(11) -0.0022(11) -0.0019(10)
C46 0.0213(15) 0.0203(13) 0.0257(16) -0.0036(11) -0.0016(12) 0.0000(11)
C47 0.0230(16) 0.0336(15) 0.0238(16) -0.0105(12) -0.0040(12) 0.0013(12)
C48 0.0241(16) 0.0223(13) 0.0332(18) -0.0100(12) -0.0022(13) -0.0018(11)
C49 0.0266(16) 0.0189(13) 0.0264(16) -0.0031(11) -0.0020(12) -0.0003(11)
C51 0.0241(16) 0.0194(13) 0.0246(16) 0.0002(11) -0.0025(12) -0.0027(11)
C52 0.0178(14) 0.0204(13) 0.0219(15) -0.0018(11) -0.0028(11) -0.0006(10)
C53 0.0189(15) 0.0236(13) 0.0219(15) 0.0005(11) -0.0018(11) -0.0031(11)
C54 0.0314(17) 0.0302(15) 0.0176(15) 0.0018(12) -0.0033(12) -0.0014(12)
C55 0.0205(15) 0.0220(13) 0.0272(16) -0.0065(11) -0.0041(12) 0.0012(11)
C56 0.0275(17) 0.0212(14) 0.0355(18) -0.0065(12) -0.0109(13) 0.0032(12)
C57 0.0283(18) 0.0287(15) 0.046(2) -0.0172(14) -0.0138(15) 0.0082(13)
C58 0.0209(16) 0.0453(18) 0.0334(19) -0.0198(15) -0.0023(13) 0.0055(13)
C59 0.0211(16) 0.0306(15) 0.0264(17) -0.0072(12) -0.0011(12) 0.0005(12)
Fe11 0.0237(2) 0.0231(2) 0.0222(2) 0.00122(16) -0.00128(17) -0.00632(16)
Fe12 0.0254(2) 0.01736(18) 0.0189(2) -0.00250(15) -0.00150(16) -0.00433(15)
Fe13 0.0192(2) 0.02069(18) 0.0217(2) -0.00729(15) -0.00188(16) 0.00075(15)
Cu21 0.0283(2) 0.02264(17) 0.01877(19) -0.00080(13) -0.00146(14) -0.00309(14)
Cu22 0.0287(2) 0.01628(15) 0.02157(19) -0.00327(13) -0.00155(14) -0.00253(13)
Cu23 0.0282(2) 0.02139(16) 0.01963(19) 0.00015(13) -0.00210(14) -0.00238(14)
Cu31 0.0295(2) 0.02588(17) 0.01940(19) -0.00174(14) -0.00206(15) -0.00361(14)
Cu32 0.0286(2) 0.01909(16) 0.02106(19) -0.00553(13) -0.00054(14) -0.00094(13)
Cu33 0.0291(2) 0.02221(17) 0.01841(18) -0.00057(13) -0.00065(14) -0.00219(14)
N41 0.0227(13) 0.0203(11) 0.0197(13) 0.0013(9) -0.0016(10) -0.0009(9)
N42 0.0248(13) 0.0182(11) 0.0256(14) 0.0012(9) -0.0001(10) -0.0027(9)
N43 0.0208(13) 0.0216(11) 0.0285(14) -0.0040(10) -0.0025(10) -0.0011(9)
N44 0.0233(13) 0.0240(12) 0.0266(14) -0.0025(10) -0.0004(10) -0.0025(10)
N51 0.0220(13) 0.0227(11) 0.0233(13) -0.0055(10) -0.0027(10) -0.0006(9)
N52 0.0226(13) 0.0215(11) 0.0180(12) -0.0037(9) -0.0013(10) -0.0007(9)
N53 0.0266(14) 0.0203(11) 0.0203(13) -0.0051(9) -0.0011(10) 0.0005(9)
N54 0.0251(13) 0.0240(12) 0.0193(13) -0.0051(9) 0.0021(10) -0.0010(9)
C61 0.0214(15) 0.0314(15) 0.0202(16) 0.0020(12) -0.0009(12) -0.0051(12)
C62 0.0200(15) 0.0284(14) 0.0234(16) 0.0013(12) -0.0001(12) -0.0066(11)
C63 0.0185(15) 0.0318(15) 0.0214(16) -0.0033(12) -0.0011(11) -0.0033(11)
C64 0.0265(17) 0.0330(16) 0.0273(17) -0.0042(13) 0.0009(13) -0.0009(13)
C65 0.0237(16) 0.0271(14) 0.0223(16) 0.0005(12) 0.0001(12) -0.0071(12)
C66 0.0267(16) 0.0306(15) 0.0201(16) 0.0016(12) 0.0018(12) -0.0065(12)
C67 0.0279(17) 0.0264(14) 0.0300(18) 0.0039(12) 0.0003(13) -0.0070(12)
C68 0.0293(17) 0.0277(15) 0.0336(18) -0.0019(13) -0.0025(14) -0.0109(12)
C69 0.0277(17) 0.0324(16) 0.0257(17) -0.0011(13) -0.0019(13) -0.0089(13)
C71 0.0222(15) 0.0339(15) 0.0177(15) 0.0004(12) -0.0023(11) -0.0054(12)
C72 0.0192(15) 0.0280(14) 0.0217(16) 0.0016(11) -0.0032(11) -0.0071(11)
C73 0.0156(15) 0.0362(16) 0.0215(16) 0.0002(12) -0.0007(11) -0.0035(12)
C74 0.0248(17) 0.0365(16) 0.0258(17) -0.0028(13) 0.0013(13) 0.0014(13)
C75 0.0211(15) 0.0292(15) 0.0216(16) 0.0017(12) -0.0017(12) -0.0077(11)
C76 0.0286(17) 0.0329(16) 0.0234(16) -0.0013(12) 0.0011(13) -0.0104(12)
C77 0.0286(18) 0.0294(15) 0.041(2) -0.0045(14) 0.0014(14) -0.0071(13)
C78 0.0252(17) 0.0302(15) 0.0339(19) 0.0040(13) -0.0060(13) -0.0054(12)
C79 0.0247(16) 0.0312(15) 0.0258(17) 0.0047(12) -0.0038(12) -0.0093(12)
C81 0.0267(16) 0.0165(12) 0.0235(16) -0.0049(11) -0.0002(12) -0.0011(11)
C82 0.0183(14) 0.0186(12) 0.0223(15) -0.0031(11) -0.0016(11) -0.0025(10)
C83 0.0214(15) 0.0179(13) 0.0278(16) -0.0032(11) -0.0021(12) -0.0012(10)
C84 0.0330(18) 0.0197(13) 0.0315(18) 0.0001(12) -0.0020(13) 0.0012(12)
C85 0.0211(15) 0.0177(12) 0.0231(15) -0.0025(11) -0.0005(11) -0.0041(10)
C86 0.0258(16) 0.0206(13) 0.0264(16) -0.0035(11) -0.0009(12) -0.0075(11)
C87 0.0326(18) 0.0286(15) 0.0237(16) -0.0028(12) -0.0043(13) -0.0098(12)
C88 0.0260(16) 0.0261(14) 0.0272(17) 0.0021(12) -0.0066(13) -0.0028(12)
C89 0.0233(15) 0.0197(13) 0.0261(16) -0.0023(11) -0.0005(12) -0.0027(11)
C91 0.0243(16) 0.0215(13) 0.0268(16) -0.0093(11) -0.0009(12) -0.0028(11)
C92 0.0197(15) 0.0212(13) 0.0228(15) -0.0052(11) 0.0007(11) -0.0044(11)
C93 0.0184(15) 0.0204(13) 0.0332(17) -0.0070(12) -0.0012(12) -0.0001(11)
C94 0.0271(17) 0.0249(14) 0.0362(19) -0.0030(13) -0.0047(14) -0.0022(12)
C95 0.0234(15) 0.0215(13) 0.0254(16) -0.0056(11) -0.0017(12) -0.0080(11)
C96 0.0265(16) 0.0279(14) 0.0206(15) -0.0072(12) 0.0024(12) -0.0058(12)
C97 0.0338(18) 0.0323(15) 0.0196(16) -0.0008(12) 0.0004(13) -0.0089(13)
C98 0.0319(18) 0.0227(14) 0.0298(18) 0.0022(12) -0.0026(13) -0.0070(12)
C99 0.0265(16) 0.0197(13) 0.0286(17) -0.0051(11) -0.0031(12) -0.0071(11)
C101 0.0228(15) 0.0162(12) 0.0265(16) -0.0024(11) -0.0024(12) 0.0007(10)
C102 0.0163(14) 0.0163(12) 0.0255(16) -0.0034(11) -0.0020(11) 0.0018(10)
C103 0.0202(15) 0.0220(13) 0.0219(15) -0.0015(11) -0.0028(11) -0.0027(11)
C104 0.0338(18) 0.0228(14) 0.0219(16) -0.0030(11) -0.0002(13) -0.0022(12)
C105 0.0146(14) 0.0234(13) 0.0250(16) -0.0076(11) -0.0034(11) 0.0006(10)
C106 0.0188(15) 0.0226(14) 0.0326(17) -0.0072(12) -0.0031(12) 0.0024(11)
C107 0.0197(16) 0.0330(15) 0.0371(19) -0.0178(14) -0.0007(13) 0.0019(12)
C108 0.0208(16) 0.0418(17) 0.0267(17) -0.0149(13) 0.0011(12) -0.0021(13)
C109 0.0214(15) 0.0256(14) 0.0231(16) -0.0036(11) -0.0024(12) -0.0006(11)
C111 0.0259(16) 0.0168(12) 0.0237(16) -0.0017(11) 0.0000(12) -0.0021(11)
C112 0.0189(14) 0.0196(13) 0.0232(15) -0.0065(11) 0.0009(11) 0.0000(10)
C113 0.0235(15) 0.0243(14) 0.0209(15) -0.0009(11) 0.0004(12) -0.0003(11)
C114 0.0336(18) 0.0245(14) 0.0223(16) -0.0016(12) -0.0024(13) -0.0013(12)
C115 0.0148(14) 0.0189(13) 0.0252(16) -0.0030(11) -0.0022(11) 0.0012(10)
C116 0.0243(16) 0.0214(13) 0.0266(16) -0.0056(11) -0.0013(12) -0.0018(11)
C117 0.0278(17) 0.0231(14) 0.0302(17) -0.0098(12) -0.0023(13) -0.0032(12)
C118 0.0215(15) 0.0328(15) 0.0244(16) -0.0112(12) -0.0032(12) -0.0026(12)
C119 0.0197(15) 0.0243(14) 0.0247(16) -0.0056(11) -0.0036(12) 0.0002(11)

loop_
_atom_type_symbol
_atom_type_description
_atom_type_scat_dispersion_real
_atom_type_scat_dispersion_imag
_atom_type_scat_source
C C 0.0033 0.0016 'International Tables Vol C Tables 4.2.6.8 and 6.1.1.4'
H H 0.0000 0.0000 'International Tables Vol C Tables 4.2.6.8 and 6.1.1.4'
N N 0.0061 0.0033 'International Tables Vol C Tables 4.2.6.8 and 6.1.1.4'
O O 0.0106 0.0060 'International Tables Vol C Tables 4.2.6.8 and 6.1.1.4'
Fe Fe 0.3463 0.8444 'International Tables Vol C Tables 4.2.6.8 and 6.1.1.4'
Cu Cu 0.3201 1.2651 'International Tables Vol C Tables 4.2.6.8 and 6.1.1.4'

loop_
_geom_angle_atom_site_label_1
_geom_angle_atom_site_label_2
_geom_angle_atom_site_label_3
_geom_angle
C17 Fe1 C18 40.14(14)
C17 Fe1 C19 68.01(13)
C18 Fe1 C19 40.63(12)
C17 Fe1 C8 107.21(12)
C18 Fe1 C8 121.82(12)
C19 Fe1 C8 157.84(12)
C17 Fe1 C6 158.33(13)
C18 Fe1 C6 122.93(13)
C19 Fe1 C6 107.93(12)
C8 Fe1 C6 68.06(12)
C17 Fe1 C16 41.05(13)
C18 Fe1 C16 68.41(13)
C19 Fe1 C16 68.32(13)
C8 Fe1 C16 123.25(12)
C6 Fe1 C16 159.25(11)
C17 Fe1 C9 122.99(13)
C18 Fe1 C9 158.17(12)
C19 Fe1 C9 159.92(11)
C8 Fe1 C9 40.85(12)
C6 Fe1 C9 68.20(12)
C16 Fe1 C9 107.90(13)
C17 Fe1 C7 122.01(12)
C18 Fe1 C7 106.75(13)
C19 Fe1 C7 122.38(13)
C8 Fe1 C7 40.33(13)
C6 Fe1 C7 40.73(11)
C16 Fe1 C7 158.72(12)
C9 Fe1 C7 68.44(13)
C17 Fe1 C5 159.33(13)
C18 Fe1 C5 159.42(13)
C19 Fe1 C5 123.61(12)
C8 Fe1 C5 68.51(11)
C6 Fe1 C5 40.67(11)
C16 Fe1 C5 123.12(12)
C9 Fe1 C5 40.64(11)
C7 Fe1 C5 68.68(12)
C17 Fe1 C15 68.33(12)
C18 Fe1 C15 68.37(12)
C19 Fe1 C15 40.66(12)
C8 Fe1 C15 159.75(12)
C6 Fe1 C15 123.41(11)
C16 Fe1 C15 40.49(12)
C9 Fe1 C15 123.73(12)
C7 Fe1 C15 158.92(12)
C5 Fe1 C15 108.27(11)
C26 Fe2 C36 107.56(13)
C26 Fe2 C39 156.47(12)
C36 Fe2 C39 68.62(12)
C26 Fe2 C38 161.30(13)
C36 Fe2 C38 68.50(13)
C39 Fe2 C38 40.87(12)
C26 Fe2 C27 40.80(12)
C36 Fe2 C27 121.03(13)
C39 Fe2 C27 161.27(12)
C38 Fe2 C27 124.28(13)
C26 Fe2 C37 124.55(13)
C36 Fe2 C37 40.51(13)
C39 Fe2 C37 68.56(13)
C38 Fe2 C37 40.73(13)
C27 Fe2 C37 107.44(13)
C26 Fe2 C28 68.19(12)
C36 Fe2 C28 156.44(13)
C39 Fe2 C28 124.67(12)
C38 Fe2 C28 107.68(13)
C27 Fe2 C28 40.55(13)
C37 Fe2 C28 121.44(13)
C26 Fe2 C29 68.26(12)
C36 Fe2 C29 161.58(12)
C39 Fe2 C29 107.62(12)
C38 Fe2 C29 121.26(12)
C27 Fe2 C29 68.36(13)
C37 Fe2 C29 156.61(12)
C28 Fe2 C29 40.44(12)
C26 Fe2 C35 120.91(12)
C36 Fe2 C35 40.86(12)
C39 Fe2 C35 40.96(11)
C38 Fe2 C35 68.89(12)
C27 Fe2 C35 156.37(12)
C37 Fe2 C35 68.62(12)
C28 Fe2 C35 161.49(12)
C29 Fe2 C35 124.58(12)
C26 Fe2 C25 40.72(12)
C36 Fe2 C25 124.62(12)
C39 Fe2 C25 121.03(12)
C38 Fe2 C25 156.50(12)
C27 Fe2 C25 68.65(12)
C37 Fe2 C25 161.35(12)
C28 Fe2 C25 68.25(12)
C29 Fe2 C25 40.61(11)
C35 Fe2 C25 107.22(12)
C58 Fe3 C49 158.58(12)
C58 Fe3 C57 40.62(14)
C49 Fe3 C57 122.34(13)
C58 Fe3 C48 122.50(13)
C49 Fe3 C48 40.75(12)
C57 Fe3 C48 106.57(12)
C58 Fe3 C56 68.18(14)
C49 Fe3 C56 107.13(13)
C57 Fe3 C56 40.40(13)
C48 Fe3 C56 121.72(12)
C58 Fe3 C47 107.40(13)
C49 Fe3 C47 68.46(13)
C57 Fe3 C47 121.89(12)
C48 Fe3 C47 40.58(12)
C56 Fe3 C47 157.48(12)
C58 Fe3 C46 123.26(13)
C49 Fe3 C46 68.27(12)
C57 Fe3 C46 158.64(13)
C48 Fe3 C46 68.39(11)
C56 Fe3 C46 159.97(12)
C47 Fe3 C46 40.88(11)
C58 Fe3 C59 40.82(12)
C49 Fe3 C59 158.79(12)
C57 Fe3 C59 68.33(13)
C48 Fe3 C59 159.52(13)
C56 Fe3 C59 68.09(13)
C47 Fe3 C59 123.95(13)
C46 Fe3 C59 108.71(12)
C58 Fe3 C45 159.23(12)
C49 Fe3 C45 40.76(10)
C57 Fe3 C45 158.94(13)
C48 Fe3 C45 68.61(11)
C56 Fe3 C45 123.38(13)
C47 Fe3 C45 68.63(12)
C46 Fe3 C45 40.51(12)
C59 Fe3 C45 123.27(11)
C58 Fe3 C55 68.11(12)
C49 Fe3 C55 122.91(12)
C57 Fe3 C55 68.21(12)
C48 Fe3 C55 158.35(12)
C56 Fe3 C55 40.78(11)
C47 Fe3 C55 160.08(12)
C46 Fe3 C55 124.06(11)
C59 Fe3 C55 40.07(12)
C45 Fe3 C55 108.27(11)
N12 Cu1 N1 177.16(11)
N22 Cu2 N11 178.79(11)
N21 Cu3 N2 177.60(11)
N14 Cu11 N3 177.16(11)
N16 Cu12 N13 176.50(11)
N15 Cu13 N4 177.27(11)
C2 N1 N2 107.1(2)
C2 N1 Cu1 133.62(19)
N2 N1 Cu1 119.20(18)
C3 N2 N1 108.4(2)
C3 N2 Cu3 130.82(19)
N1 N2 Cu3 120.07(18)
C12 N3 N4 107.0(2)
C12 N3 Cu11 135.5(2)
N4 N3 Cu11 117.45(18)
C13 N4 N3 108.5(2)
C13 N4 Cu13 128.60(19)
N3 N4 Cu13 122.89(19)
C22 N11 N12 108.0(2)
C22 N11 Cu2 134.33(19)
N12 N11 Cu2 117.26(18)
C23 N12 N11 108.0(2)
C23 N12 Cu1 132.1(2)
N11 N12 Cu1 119.57(17)
C32 N13 N14 107.7(2)
C32 N13 Cu12 133.6(2)
N14 N13 Cu12 117.58(18)
C33 N14 N13 107.7(2)
C33 N14 Cu11 131.7(2)
N13 N14 Cu11 119.89(18)
C52 N15 N16 107.3(2)
C52 N15 Cu13 136.2(2)
N16 N15 Cu13 116.39(17)
C53 N16 N15 108.0(2)
C53 N16 Cu12 132.0(2)
N15 N16 Cu12 120.01(17)
C42 N21 N22 107.4(2)
C42 N21 Cu3 135.2(2)
N22 N21 Cu3 117.31(17)
C43 N22 N21 108.0(2)
C43 N22 Cu2 129.5(2)
N21 N22 Cu2 122.50(17)
C62 N31 N32 107.2(2)
C62 N31 Cu21 135.5(2)
N32 N31 Cu21 117.04(18)
C63 N32 N31 108.2(2)
C63 N32 Cu23 129.6(2)
N31 N32 Cu23 121.41(19)
C72 N33 N34 106.5(2)
C72 N33 Cu31 134.5(2)
N34 N33 Cu31 119.03(19)
C73 N34 N33 108.9(2)
C73 N34 Cu33 129.4(2)
N33 N34 Cu33 121.73(19)
C3 C1 C2 105.8(3)
N1 C2 C1 109.5(2)
N1 C2 C5 123.8(3)
C1 C2 C5 126.8(3)
N2 C3 C1 109.2(2)
N2 C3 C4 121.9(3)
C1 C3 C4 128.9(3)
C9 C5 C6 107.3(2)
C9 C5 C2 128.0(3)
C6 C5 C2 124.6(3)
C9 C5 Fe1 69.42(17)
C6 C5 Fe1 69.32(17)
C2 C5 Fe1 127.5(2)
C7 C6 C5 108.6(3)
C7 C6 Fe1 69.72(17)
C5 C6 Fe1 70.01(17)
C8 C7 C6 107.6(3)
C8 C7 Fe1 69.66(17)
C6 C7 Fe1 69.54(16)
C7 C8 C9 108.5(3)
C7 C8 Fe1 70.01(17)
C9 C8 Fe1 69.75(16)
C5 C9 C8 107.9(3)
C5 C9 Fe1 69.94(17)
C8 C9 Fe1 69.40(17)
C13 C11 C12 105.2(3)
N3 C12 C11 109.9(2)
N3 C12 C15 124.0(3)
C11 C12 C15 126.2(3)
N4 C13 C11 109.4(3)
N4 C13 C14 121.8(3)
C11 C13 C14 128.7(3)
C16 C15 C19 107.1(3)
C16 C15 C12 129.3(3)
C19 C15 C12 123.6(3)
C16 C15 Fe1 68.86(16)
C19 C15 Fe1 68.58(16)
C12 C15 Fe1 127.5(2)
C15 C16 C17 107.6(3)
C15 C16 Fe1 70.65(17)
C17 C16 Fe1 68.94(18)
C18 C17 C16 108.6(3)
C18 C17 Fe1 70.15(19)
C16 C17 Fe1 70.02(18)
C17 C18 C19 108.2(3)
C17 C18 Fe1 69.71(19)
C19 C18 Fe1 69.82(18)
C18 C19 C15 108.5(3)
C18 C19 Fe1 69.55(18)
C15 C19 Fe1 70.76(17)
C23 C21 C22 105.9(2)
N11 C22 C21 108.3(2)
N11 C22 C25 124.4(2)
C21 C22 C25 127.1(3)
N12 C23 C21 109.7(2)
N12 C23 C24 122.1(3)
C21 C23 C24 128.1(2)
C26 C25 C29 106.7(3)
C26 C25 C22 125.1(3)
C29 C25 C22 127.9(3)
C26 C25 Fe2 68.43(17)
C29 C25 Fe2 69.03(17)
C22 C25 Fe2 132.0(2)
C27 C26 C25 108.8(3)
C27 C26 Fe2 69.82(17)
C25 C26 Fe2 70.85(16)
C28 C27 C26 107.5(3)
C28 C27 Fe2 69.99(17)
C26 C27 Fe2 69.38(17)
C29 C28 C27 108.4(3)
C29 C28 Fe2 69.84(18)
C27 C28 Fe2 69.47(18)
C28 C29 C25 108.5(3)
C28 C29 Fe2 69.72(18)
C25 C29 Fe2 70.37(17)
C33 C31 C32 105.8(2)
N13 C32 C31 109.1(3)
N13 C32 C35 123.3(2)
C31 C32 C35 127.5(3)
N14 C33 C31 109.6(2)
N14 C33 C34 121.4(3)
C31 C33 C34 128.9(3)
C36 C35 C39 106.9(3)
C36 C35 C32 124.9(3)
C39 C35 C32 128.0(3)
C36 C35 Fe2 68.96(17)
C39 C35 Fe2 69.02(17)
C32 C35 Fe2 123.6(2)
C37 C36 C35 108.8(3)
C37 C36 Fe2 69.99(18)
C35 C36 Fe2 70.18(17)
C36 C37 C38 108.2(3)
C36 C37 Fe2 69.51(18)
C38 C37 Fe2 69.54(18)
C37 C38 C39 107.8(3)
C37 C38 Fe2 69.73(17)
C39 C38 Fe2 69.54(17)
C38 C39 C35 108.3(3)
C38 C39 Fe2 69.60(17)
C35 C39 Fe2 70.02(16)
C43 C41 C42 105.5(2)
N21 C42 C41 109.7(2)
N21 C42 C45 124.3(3)
C41 C42 C45 126.0(2)
N22 C43 C41 109.3(3)
N22 C43 C44 122.1(2)
C41 C43 C44 128.5(3)
C46 C45 C49 107.1(2)
C46 C45 C42 129.2(2)
C49 C45 C42 123.6(3)
C46 C45 Fe3 69.23(16)
C49 C45 Fe3 68.80(16)
C42 C45 Fe3 125.1(2)
C45 C46 C47 108.6(2)
C45 C46 Fe3 70.26(16)
C47 C46 Fe3 69.53(16)
C48 C47 C46 107.6(3)
C48 C47 Fe3 69.49(18)
C46 C47 Fe3 69.60(17)
C47 C48 C49 108.2(2)
C47 C48 Fe3 69.93(17)
C49 C48 Fe3 69.57(17)
C48 C49 C45 108.5(3)
C48 C49 Fe3 69.68(17)
C45 C49 Fe3 70.44(17)
C53 C51 C52 106.1(2)
N15 C52 C51 109.2(2)
N15 C52 C55 124.7(3)
C51 C52 C55 126.1(3)
N16 C53 C51 109.4(3)
N16 C53 C54 122.1(3)
C51 C53 C54 128.5(3)
C59 C55 C56 107.5(3)
C59 C55 C52 129.9(3)
C56 C55 C52 122.4(3)
C59 C55 Fe3 69.31(18)
C56 C55 Fe3 68.78(17)
C52 C55 Fe3 130.7(2)
C57 C56 C55 108.2(3)
C57 C56 Fe3 69.59(18)
C55 C56 Fe3 70.44(17)
C56 C57 C58 108.2(3)
C56 C57 Fe3 70.01(17)
C58 C57 Fe3 69.64(17)
C57 C58 C59 107.9(3)
C57 C58 Fe3 69.73(19)
C59 C58 Fe3 70.03(17)
C55 C59 C58 108.3(3)
C55 C59 Fe3 70.62(17)
C58 C59 Fe3 69.16(18)
C79 Fe11 C66 107.62(13)
C79 Fe11 C78 40.33(12)
C66 Fe11 C78 123.41(13)
C79 Fe11 C67 122.14(13)
C66 Fe11 C67 40.60(12)
C78 Fe11 C67 107.55(13)
C79 Fe11 C69 159.78(12)
C66 Fe11 C69 68.12(13)
C78 Fe11 C69 158.55(13)
C67 Fe11 C69 68.38(13)
C79 Fe11 C77 67.80(14)
C66 Fe11 C77 159.70(13)
C78 Fe11 C77 40.35(14)
C67 Fe11 C77 123.66(12)
C69 Fe11 C77 123.07(14)
C79 Fe11 C68 157.86(12)
C66 Fe11 C68 68.14(13)
C78 Fe11 C68 122.47(13)
C67 Fe11 C68 40.50(13)
C69 Fe11 C68 40.81(12)
C77 Fe11 C68 108.20(13)
C79 Fe11 C76 68.27(13)
C66 Fe11 C76 158.25(12)
C78 Fe11 C76 68.20(13)
C67 Fe11 C76 159.82(13)
C69 Fe11 C76 107.93(13)
C77 Fe11 C76 40.43(13)
C68 Fe11 C76 123.80(13)
C79 Fe11 C65 123.32(13)
C66 Fe11 C65 40.78(12)
C78 Fe11 C65 159.53(13)
C67 Fe11 C65 68.72(12)
C69 Fe11 C65 40.57(12)
C77 Fe11 C65 158.38(13)
C68 Fe11 C65 68.62(12)
C76 Fe11 C65 122.27(12)
C79 Fe11 C75 40.67(12)
C66 Fe11 C75 122.36(12)
C78 Fe11 C75 68.17(12)
C67 Fe11 C75 158.00(13)
C69 Fe11 C75 123.56(12)
C77 Fe11 C75 67.98(12)
C68 Fe11 C75 160.09(13)
C76 Fe11 C75 40.63(12)
C65 Fe11 C75 107.32(12)
C99 Fe12 C86 155.30(12)
C99 Fe12 C98 40.97(13)
C86 Fe12 C98 162.70(13)
C99 Fe12 C87 162.07(12)
C86 Fe12 C87 40.80(12)
C98 Fe12 C87 125.07(13)
C99 Fe12 C96 68.35(12)
C86 Fe12 C96 108.46(12)
C98 Fe12 C96 68.40(12)
C87 Fe12 C96 121.31(13)
C99 Fe12 C89 107.00(12)
C86 Fe12 C89 68.28(11)
C98 Fe12 C89 119.93(12)
C87 Fe12 C89 68.27(13)
C96 Fe12 C89 162.50(12)
C99 Fe12 C88 124.77(12)
C86 Fe12 C88 68.32(12)
C98 Fe12 C88 107.22(12)
C87 Fe12 C88 40.59(12)
C96 Fe12 C88 156.01(13)
C89 Fe12 C88 40.43(12)
C99 Fe12 C97 68.58(13)
C86 Fe12 C97 125.95(12)
C98 Fe12 C97 40.71(13)
C87 Fe12 C97 108.03(13)
C96 Fe12 C97 40.55(12)
C89 Fe12 C97 155.22(12)
C88 Fe12 C97 120.74(13)
C99 Fe12 C95 40.84(11)
C86 Fe12 C95 120.56(12)
C98 Fe12 C95 68.97(12)
C87 Fe12 C95 156.00(12)
C96 Fe12 C95 40.79(12)
C89 Fe12 C95 124.78(12)
C88 Fe12 C95 161.76(12)
C97 Fe12 C95 68.77(13)
C99 Fe12 C85 119.74(12)
C86 Fe12 C85 40.88(11)
C98 Fe12 C85 154.71(12)
C87 Fe12 C85 68.67(12)
C96 Fe12 C85 125.89(11)
C89 Fe12 C85 40.46(11)
C88 Fe12 C85 68.25(12)
C97 Fe12 C85 163.15(11)
C95 Fe12 C85 107.14(12)
C108 Fe13 C106 68.12(13)
C108 Fe13 C107 40.07(13)
C106 Fe13 C107 40.96(12)
C108 Fe13 C117 121.69(12)
C106 Fe13 C117 121.36(12)
C107 Fe13 C117 105.73(12)
C108 Fe13 C116 156.64(12)
C106 Fe13 C116 106.06(13)
C107 Fe13 C116 120.78(12)
C117 Fe13 C116 40.52(12)
C108 Fe13 C118 108.11(13)
C106 Fe13 C118 158.05(11)
C107 Fe13 C118 122.21(12)
C117 Fe13 C118 40.72(12)
C116 Fe13 C118 68.36(13)
C108 Fe13 C119 125.16(13)
C106 Fe13 C119 158.85(12)
C107 Fe13 C119 159.63(13)
C117 Fe13 C119 68.37(12)
C116 Fe13 C119 68.22(12)
C118 Fe13 C119 40.75(11)
C108 Fe13 C109 40.97(12)
C106 Fe13 C109 68.41(12)
C107 Fe13 C109 68.45(12)
C117 Fe13 C109 158.85(12)
C116 Fe13 C109 160.02(12)
C118 Fe13 C109 123.90(12)
C119 Fe13 C109 109.62(12)
C108 Fe13 C115 161.22(12)
C106 Fe13 C115 122.17(12)
C107 Fe13 C115 157.64(13)
C117 Fe13 C115 68.55(11)
C116 Fe13 C115 40.96(11)
C118 Fe13 C115 68.40(12)
C119 Fe13 C115 40.28(12)
C109 Fe13 C115 124.48(11)
C108 Fe13 C105 68.15(12)
C106 Fe13 C105 40.90(11)
C107 Fe13 C105 68.63(11)
C117 Fe13 C105 158.50(12)
C116 Fe13 C105 123.18(12)
C118 Fe13 C105 159.76(11)
C119 Fe13 C105 123.92(11)
C109 Fe13 C105 40.25(12)
C115 Fe13 C105 108.34(11)
N42 Cu21 N31 177.04(11)
N52 Cu22 N41 179.19(11)
N32 Cu23 N51 178.79(12)
N33 Cu31 N44 176.44(11)
N54 Cu32 N43 176.76(11)
N34 Cu33 N53 177.71(12)
C82 N41 N42 108.1(2)
C82 N41 Cu22 134.90(19)
N42 N41 Cu22 116.72(18)
C83 N42 N41 107.6(2)
C83 N42 Cu21 131.0(2)
N41 N42 Cu21 121.26(18)
C92 N43 N44 107.7(2)
C92 N43 Cu32 131.4(2)
N44 N43 Cu32 119.77(19)
C93 N44 N43 108.1(2)
C93 N44 Cu31 133.2(2)
N43 N44 Cu31 118.26(18)
C102 N51 N52 107.7(2)
C102 N51 Cu23 135.0(2)
N52 N51 Cu23 117.06(17)
C103 N52 N51 108.2(2)
C103 N52 Cu22 129.7(2)
N51 N52 Cu22 122.02(17)
C112 N53 N54 107.1(2)
C112 N53 Cu33 135.8(2)
N54 N53 Cu33 117.03(17)
C113 N54 N53 108.4(2)
C113 N54 Cu32 132.6(2)
N53 N54 Cu32 118.96(18)
C63 C61 C62 105.8(3)
N31 C62 C61 110.0(3)
N31 C62 C65 123.4(3)
C61 C62 C65 126.6(3)
N32 C63 C61 108.8(3)
N32 C63 C64 121.6(3)
C61 C63 C64 129.5(3)
C69 C65 C66 106.8(3)
C69 C65 C62 129.1(3)
C66 C65 C62 124.1(3)
C69 C65 Fe11 69.19(18)
C66 C65 Fe11 68.97(17)
C62 C65 Fe11 127.8(2)
C67 C66 C65 108.9(3)
C67 C66 Fe11 69.81(18)
C65 C66 Fe11 70.25(17)
C68 C67 C66 107.9(3)
C68 C67 Fe11 69.89(18)
C66 C67 Fe11 69.59(17)
C67 C68 C69 107.8(3)
C67 C68 Fe11 69.61(18)
C69 C68 Fe11 69.47(17)
C65 C69 C68 108.7(3)
C65 C69 Fe11 70.24(18)
C68 C69 Fe11 69.72(18)
C73 C71 C72 105.9(3)
N33 C72 C71 109.5(3)
N33 C72 C75 123.8(3)
C71 C72 C75 126.6(3)
N34 C73 C71 109.3(3)
N34 C73 C74 122.3(3)
C71 C73 C74 128.4(3)
C79 C75 C76 106.7(3)
C79 C75 C72 123.6(3)
C76 C75 C72 129.6(3)
C79 C75 Fe11 68.46(17)
C76 C75 Fe11 68.91(17)
C72 C75 Fe11 127.9(2)
C77 C76 C75 108.0(3)
C77 C76 Fe11 69.71(19)
C75 C76 Fe11 70.46(17)
C78 C77 C76 108.5(3)
C78 C77 Fe11 69.68(19)
C76 C77 Fe11 69.86(19)
C79 C78 C77 107.9(3)
C79 C78 Fe11 69.62(18)
C77 C78 Fe11 69.96(19)
C78 C79 C75 108.8(3)
C78 C79 Fe11 70.05(18)
C75 C79 Fe11 70.87(18)
C83 C81 C82 105.7(2)
N41 C82 C81 108.8(2)
N41 C82 C85 124.2(2)
C81 C82 C85 126.9(3)
N42 C83 C81 109.7(2)
N42 C83 C84 121.4(3)
C81 C83 C84 128.8(3)
C89 C85 C86 106.8(3)
C89 C85 C82 127.8(3)
C86 C85 C82 125.1(2)
C89 C85 Fe12 69.14(16)
C86 C85 Fe12 68.54(16)
C82 C85 Fe12 131.1(2)
C87 C86 C85 108.4(2)
C87 C86 Fe12 69.73(17)
C85 C86 Fe12 70.57(16)
C88 C87 C86 107.8(3)
C88 C87 Fe12 70.05(18)
C86 C87 Fe12 69.47(18)
C89 C88 C87 108.1(3)
C89 C88 Fe12 69.71(17)
C87 C88 Fe12 69.37(18)
C88 C89 C85 108.8(3)
C88 C89 Fe12 69.86(18)
C85 C89 Fe12 70.40(16)
C93 C91 C92 105.9(2)
N43 C92 C91 108.9(3)
N43 C92 C95 123.0(2)
C91 C92 C95 128.1(3)
N44 C93 C91 109.5(3)
N44 C93 C94 121.7(3)
C91 C93 C94 128.7(3)
C99 C95 C96 106.5(3)
C99 C95 C92 128.3(3)
C96 C95 C92 125.1(3)
C99 C95 Fe12 68.53(17)
C96 C95 Fe12 69.03(17)
C92 C95 Fe12 123.9(2)
C97 C96 C95 109.0(3)
C97 C96 Fe12 69.85(18)
C95 C96 Fe12 70.18(17)
C96 C97 C98 107.8(3)
C96 C97 Fe12 69.60(17)
C98 C97 Fe12 69.25(18)
C97 C98 C99 107.8(3)
C97 C98 Fe12 70.04(17)
C99 C98 Fe12 69.31(16)
C98 C99 C95 108.9(3)
C98 C99 Fe12 69.73(17)
C95 C99 Fe12 70.63(16)
C102 C101 C103 106.1(2)
N51 C102 C101 108.9(2)
N51 C102 C105 123.8(3)
C101 C102 C105 127.3(2)
N52 C103 C101 109.0(3)
N52 C103 C104 122.0(2)
C101 C103 C104 129.0(3)
C109 C105 C106 106.9(2)
C109 C105 C102 129.0(2)
C106 C105 C102 124.1(3)
C109 C105 Fe13 68.88(17)
C106 C105 Fe13 67.86(16)
C102 C105 Fe13 127.7(2)
C107 C106 C105 108.3(3)
C107 C106 Fe13 69.57(17)
C105 C106 Fe13 71.24(16)
C108 C107 C106 107.9(3)
C108 C107 Fe13 69.89(17)
C106 C107 Fe13 69.47(16)
C107 C108 C109 109.0(3)
C107 C108 Fe13 70.04(18)
C109 C108 Fe13 70.25(17)
C105 C109 C108 107.8(3)
C105 C109 Fe13 70.87(17)
C108 C109 Fe13 68.78(17)
C113 C111 C112 105.9(2)
N53 C112 C111 109.5(2)
N53 C112 C115 123.2(3)
C111 C112 C115 127.3(2)
N54 C113 C111 109.1(3)
N54 C113 C114 121.5(3)
C111 C113 C114 129.4(3)
C119 C115 C116 107.3(2)
C119 C115 C112 129.2(2)
C116 C115 C112 123.5(3)
C119 C115 Fe13 69.53(16)
C116 C115 Fe13 68.90(16)
C112 C115 Fe13 127.6(2)
C117 C116 C115 108.3(3)
C117 C116 Fe13 69.71(17)
C115 C116 Fe13 70.14(16)
C116 C117 C118 108.1(2)
C116 C117 Fe13 69.77(17)
C118 C117 Fe13 69.74(17)
C117 C118 C119 107.7(3)
C117 C118 Fe13 69.54(18)
C119 C118 Fe13 69.85(17)
C115 C119 C118 108.6(3)
C115 C119 Fe13 70.19(16)
C118 C119 Fe13 69.40(16)
O2 C222 C221 112.2(12)
C223 O2 C222 116.4(10)
C224 C223 O2 122.3(9)
O1A C12A C11A 121(2)
C13A O1A C12A 111.6(18)
O1A C13A C14A 120.0(13)
O1B C12B C11B 159(3)
C12B O1B C13B 125(2)
O1B C13B C14B 90(3)

loop_
_geom_bond_atom_site_label_1
_geom_bond_atom_site_label_2
_geom_bond_distance
Fe1 C17 2.039(3)
Fe1 C18 2.044(3)
Fe1 C19 2.048(3)
Fe1 C8 2.050(3)
Fe1 C6 2.053(3)
Fe1 C16 2.053(3)
Fe1 C9 2.055(3)
Fe1 C7 2.055(3)
Fe1 C5 2.062(3)
Fe1 C15 2.077(3)
Fe2 C26 2.043(3)
Fe2 C36 2.043(3)
Fe2 C39 2.046(3)
Fe2 C38 2.046(3)
Fe2 C27 2.048(3)
Fe2 C37 2.049(3)
Fe2 C28 2.055(3)
Fe2 C29 2.057(3)
Fe2 C35 2.059(3)
Fe2 C25 2.075(3)
Fe3 C58 2.043(3)
Fe3 C49 2.044(3)
Fe3 C57 2.044(3)
Fe3 C48 2.045(3)
Fe3 C56 2.050(3)
Fe3 C47 2.051(3)
Fe3 C46 2.052(3)
Fe3 C59 2.055(3)
Fe3 C45 2.065(3)
Fe3 C55 2.072(3)
Cu1 N12 1.869(2)
Cu1 N1 1.871(3)
Cu2 N22 1.855(2)
Cu2 N11 1.860(2)
Cu3 N21 1.851(2)
Cu3 N2 1.853(2)
Cu11 N14 1.853(3)
Cu11 N3 1.853(3)
Cu12 N16 1.857(2)
Cu12 N13 1.862(2)
Cu13 N15 1.856(2)
Cu13 N4 1.860(2)
N1 C2 1.349(4)
N1 N2 1.385(3)
N2 C3 1.347(4)
N3 C12 1.348(4)
N3 N4 1.386(3)
N4 C13 1.345(4)
N11 C22 1.366(4)
N11 N12 1.377(3)
N12 C23 1.355(3)
N13 C32 1.355(4)
N13 N14 1.380(3)
N14 C33 1.355(4)
N15 C52 1.358(3)
N15 N16 1.388(3)
N16 C53 1.348(4)
N21 C42 1.351(3)
N21 N22 1.378(3)
N22 C43 1.353(4)
N31 C62 1.345(4)
N31 N32 1.383(3)
N31 Cu21 1.870(3)
N32 C63 1.358(4)
N32 Cu23 1.849(2)
N33 C72 1.370(4)
N33 N34 1.384(3)
N33 Cu31 1.846(3)
N34 C73 1.348(4)
N34 Cu33 1.853(2)
C1 C3 1.377(4)
C1 C2 1.392(4)
C2 C5 1.464(4)
C3 C4 1.498(4)
C5 C9 1.430(4)
C5 C6 1.430(4)
C6 C7 1.430(4)
C7 C8 1.415(5)
C8 C9 1.433(4)
C11 C13 1.382(4)
C11 C12 1.394(4)
C12 C15 1.466(4)
C13 C14 1.491(4)
C15 C16 1.429(4)
C15 C19 1.433(4)
C16 C17 1.434(4)
C17 C18 1.401(5)
C18 C19 1.421(4)
C21 C23 1.376(4)
C21 C22 1.404(4)
C22 C25 1.455(4)
C23 C24 1.494(4)
C25 C26 1.433(4)
C25 C29 1.434(4)
C26 C27 1.426(4)
C27 C28 1.422(5)
C28 C29 1.421(4)
C31 C33 1.375(4)
C31 C32 1.390(4)
C32 C35 1.457(4)
C33 C34 1.493(4)
C35 C36 1.432(4)
C35 C39 1.436(4)
C36 C37 1.416(4)
C37 C38 1.425(5)
C38 C39 1.429(4)
C41 C43 1.381(4)
C41 C42 1.382(4)
C42 C45 1.464(4)
C43 C44 1.477(4)
C45 C46 1.425(4)
C45 C49 1.431(4)
C46 C47 1.433(4)
C47 C48 1.420(4)
C48 C49 1.424(4)
C51 C53 1.380(4)
C51 C52 1.383(4)
C52 C55 1.459(4)
C53 C54 1.488(4)
C55 C59 1.414(4)
C55 C56 1.436(4)
C56 C57 1.414(5)
C57 C58 1.419(5)
C58 C59 1.429(4)
Fe11 C79 2.046(3)
Fe11 C66 2.050(3)
Fe11 C78 2.051(3)
Fe11 C67 2.053(3)
Fe11 C69 2.053(3)
Fe11 C77 2.055(3)
Fe11 C68 2.056(3)
Fe11 C76 2.057(3)
Fe11 C65 2.067(3)
Fe11 C75 2.078(3)
Fe12 C99 2.036(3)
Fe12 C86 2.038(3)
Fe12 C98 2.042(3)
Fe12 C87 2.042(3)
Fe12 C96 2.049(3)
Fe12 C89 2.049(3)
Fe12 C88 2.051(3)
Fe12 C97 2.052(3)
Fe12 C95 2.064(3)
Fe12 C85 2.066(3)
Fe13 C108 2.035(3)
Fe13 C106 2.035(3)
Fe13 C107 2.037(3)
Fe13 C117 2.046(3)
Fe13 C116 2.046(3)
Fe13 C118 2.048(3)
Fe13 C119 2.054(3)
Fe13 C109 2.054(3)
Fe13 C115 2.063(3)
Fe13 C105 2.081(3)
Cu21 N42 1.864(3)
Cu22 N52 1.865(2)
Cu22 N41 1.874(2)
Cu23 N51 1.851(2)
Cu31 N44 1.860(3)
Cu32 N54 1.849(2)
Cu32 N43 1.850(2)
Cu33 N53 1.858(2)
N41 C82 1.352(4)
N41 N42 1.381(3)
N42 C83 1.354(4)
N43 C92 1.360(4)
N43 N44 1.372(3)
N44 C93 1.352(4)
N51 C102 1.360(3)
N51 N52 1.372(3)
N52 C103 1.349(4)
N53 C112 1.352(3)
N53 N54 1.385(3)
N54 C113 1.346(4)
C61 C63 1.380(4)
C61 C62 1.383(4)
C62 C65 1.467(4)
C63 C64 1.489(4)
C65 C69 1.428(4)
C65 C66 1.434(4)
C66 C67 1.423(4)
C67 C68 1.422(5)
C68 C69 1.433(4)
C71 C73 1.381(4)
C71 C72 1.388(4)
C72 C75 1.456(4)
C73 C74 1.487(4)
C75 C79 1.433(4)
C75 C76 1.436(4)
C76 C77 1.421(4)
C77 C78 1.416(5)
C78 C79 1.412(4)
C81 C83 1.376(4)
C81 C82 1.400(4)
C82 C85 1.460(4)
C83 C84 1.496(4)
C85 C89 1.423(4)
C85 C86 1.434(4)
C86 C87 1.422(4)
C87 C88 1.420(4)
C88 C89 1.417(4)
C91 C93 1.375(4)
C91 C92 1.388(4)
C92 C95 1.457(4)
C93 C94 1.501(4)
C95 C99 1.431(4)
C95 C96 1.433(4)
C96 C97 1.421(4)
C97 C98 1.424(4)
C98 C99 1.427(4)
C101 C102 1.381(4)
C101 C103 1.383(4)
C102 C105 1.456(4)
C103 C104 1.483(4)
C105 C109 1.423(4)
C105 C106 1.439(4)
C106 C107 1.425(4)
C107 C108 1.395(5)
C108 C109 1.431(4)
C111 C113 1.381(4)
C111 C112 1.383(4)
C112 C115 1.458(4)
C113 C114 1.490(4)
C115 C119 1.417(4)
C115 C116 1.438(4)
C116 C117 1.417(4)
C117 C118 1.424(4)
C118 C119 1.428(4)
C221 C222 1.501(14)
C222 O2 1.448(14)
O2 C223 1.391(11)
C223 C224 1.352(11)
C11A C12A 1.518(19)
C12A O1A 1.424(19)
O1A C13A 1.409(14)
C13A C14A 1.546(15)
C11B C12B 1.514(17)
C12B O1B 1.399(18)
O1B C13B 1.427(19)
C13B C14B 1.495(19)
